data_7042900
loop_
_publ_author_name
'Bamford, Karlee L.'
'Longobardi, Lauren E.'
'Liu, Lei'
'Grimme, Stefan'
'Stephan, Douglas W.'

_publ_section_title
;
 FLP reduction and hydroboration of phenanthrene o-iminoquinones and
 \a-diimines.
;
_journal_issue 16
_journal_name_full 'Dalton transactions (Cambridge, England : 2003)'
_journal_page_first 5308
_journal_page_last 5319
_journal_paper_doi 10.1039/c7dt01024a
_journal_volume 46
_journal_year 2017
_chemical_formula_sum 'C22 H19 N O'
_chemical_formula_weight 313.38
_space_group_crystal_system monoclinic
_space_group_IT_number 14
_space_group_name_Hall '-P 2yn'
_space_group_name_H-M_alt 'P 1 21/n 1'
_symmetry_space_group_name_Hall '-P 2yn'
_symmetry_space_group_name_H-M 'P 1 21/n 1'
_atom_sites_solution_hydrogens mixed
_audit_creation_method SHELXL-2014/7
_audit_update_record
;
2017-03-28 deposited with the CCDC.
2017-03-28 downloaded from the CCDC.
;
_cell_angle_alpha 90
_cell_angle_beta 97.585(5)
_cell_angle_gamma 90
_cell_formula_units_Z 4
_cell_length_a 7.9350(9)
_cell_length_b 9.8367(11)
_cell_length_c 20.542(2)
_cell_measurement_reflns_used 2634
_cell_measurement_temperature 150(2)
_cell_measurement_theta_max 27.38
_cell_measurement_theta_min 2.30
_cell_volume 1589.4(3)
_computing_data_collection 'Bruker APEX2'
_computing_molecular_graphics 'ORTEP-3 (Farrugia, 1999)'
_computing_publication_material 'ORTEP-3 (Farrugia, 1999)'
_computing_structure_refinement 'SHELXL-2014/7 (Sheldrick, 2014)'
_computing_structure_solution 'SHELXS-97 (Sheldrick, 2008)'
_diffrn_ambient_temperature 150(2)
_diffrn_measured_fraction_theta_full 0.995
_diffrn_measured_fraction_theta_max 0.989
_diffrn_measurement_device_type 'Bruker APEX II CCD'
_diffrn_radiation_type MoK\a
_diffrn_radiation_wavelength 0.71073
_diffrn_reflns_av_R_equivalents 0.0449
_diffrn_reflns_av_unetI/netI 0.0465
_diffrn_reflns_Laue_measured_fraction_full 0.995
_diffrn_reflns_Laue_measured_fraction_max 0.989
_diffrn_reflns_limit_h_max 5
_diffrn_reflns_limit_h_min -10
_diffrn_reflns_limit_k_max 12
_diffrn_reflns_limit_k_min -12
_diffrn_reflns_limit_l_max 26
_diffrn_reflns_limit_l_min -26
_diffrn_reflns_number 13959
_diffrn_reflns_point_group_measured_fraction_full 0.995
_diffrn_reflns_point_group_measured_fraction_max 0.989
_diffrn_reflns_theta_full 25.242
_diffrn_reflns_theta_max 27.517
_diffrn_reflns_theta_min 2.299
_exptl_absorpt_coefficient_mu 0.080
_exptl_absorpt_correction_T_max 0.7456
_exptl_absorpt_correction_T_min 0.6700
_exptl_absorpt_correction_type multi-scan
_exptl_absorpt_process_details SADABS
_exptl_crystal_colour colourless
_exptl_crystal_density_diffrn 1.310
_exptl_crystal_density_method 'not measured'
_exptl_crystal_description rod
_exptl_crystal_F_000 664
_exptl_crystal_size_max 0.800
_exptl_crystal_size_mid 0.400
_exptl_crystal_size_min 0.200
_refine_diff_density_max 0.275
_refine_diff_density_min -0.219
_refine_diff_density_rms 0.047
_refine_ls_extinction_method none
_refine_ls_goodness_of_fit_ref 1.020
_refine_ls_hydrogen_treatment mixed
_refine_ls_matrix_type full
_refine_ls_number_parameters 225
_refine_ls_number_reflns 3617
_refine_ls_number_restraints 2
_refine_ls_restrained_S_all 1.019
_refine_ls_R_factor_all 0.0824
_refine_ls_R_factor_gt 0.0470
_refine_ls_shift/su_max 0.000
_refine_ls_shift/su_mean 0.000
_refine_ls_structure_factor_coef Fsqd
_refine_ls_weighting_details 'w=1/[\s^2^(Fo^2^)+(0.0613P)^2^+0.3151P] where P=(Fo^2^+2Fc^2^)/3'
_refine_ls_weighting_scheme calc
_refine_ls_wR_factor_gt 0.1118
_refine_ls_wR_factor_ref 0.1307
_reflns_Friedel_coverage 0.000
_reflns_number_gt 2427
_reflns_number_total 3617
_reflns_threshold_expression 'I > 2\s(I)'
_cod_data_source_file c7dt01024a2.cif
_cod_data_source_block compound_06
_cod_original_cell_volume 1589.3(3)
_cod_database_code 7042900
_shelx_shelxl_version_number 2014/7
_shelx_space_group_comment
;
The symmetry employed for this shelxl refinement is uniquely defined
by the following loop, which should always be used as a source of
symmetry information in preference to the above space-group names.
They are only intended as comments.
;
_shelx_estimated_absorpt_t_min 0.939
_shelx_estimated_absorpt_t_max 0.984

loop_
_space_group_symop_operation_xyz
'x, y, z'
'-x+1/2, y+1/2, -z+1/2'
'-x, -y, -z'
'x-1/2, -y-1/2, z-1/2'

loop_
_atom_site_label
_atom_site_type_symbol
_atom_site_fract_x
_atom_site_fract_y
_atom_site_fract_z
_atom_site_U_iso_or_equiv
_atom_site_adp_type
_atom_site_occupancy
_atom_site_site_symmetry_order
_atom_site_calc_flag
_atom_site_refinement_flags_posn
_atom_site_refinement_flags_adp
O1 O 0.12502(16) -0.12010(12) 0.07841(6) 0.0278(3) Uani 1 1 d D .
H1O H 0.180(2) -0.0962(19) 0.0476(8) 0.033 Uiso 1 1 d D U
N1 N 0.23072(18) 0.11958(14) 0.03125(7) 0.0215(3) Uani 1 1 d D .
H1N H 0.153(2) 0.1408(18) -0.0031(8) 0.026 Uiso 1 1 d D U
C2 C 0.5276(2) 0.02677(18) 0.12051(9) 0.0305(4) Uani 1 1 d . .
H2A H 0.4625 0.0568 0.1552 0.046 Uiso 1 1 calc R U
H2B H 0.6431 0.0023 0.1399 0.046 Uiso 1 1 calc R U
H2C H 0.4720 -0.0526 0.0982 0.046 Uiso 1 1 calc R U
C1 C 0.2592(2) 0.3207(2) -0.06882(9) 0.0363(5) Uani 1 1 d . .
H1A H 0.2891 0.4005 -0.0935 0.054 Uiso 1 1 calc R U
H1B H 0.1627 0.3427 -0.0455 0.054 Uiso 1 1 calc R U
H1C H 0.2282 0.2454 -0.0993 0.054 Uiso 1 1 calc R U
C101 C 0.1086(2) -0.00320(16) 0.11351(8) 0.0200(4) Uani 1 1 d . .
C102 C 0.04147(19) -0.01891(16) 0.17461(8) 0.0197(4) Uani 1 1 d . .
C103 C 0.0015(2) -0.14864(17) 0.19769(8) 0.0248(4) Uani 1 1 d . .
H103 H 0.0213 -0.2272 0.1729 0.030 Uiso 1 1 calc R U
C104 C -0.0655(2) -0.16249(18) 0.25539(9) 0.0297(4) Uani 1 1 d . .
H104 H -0.0929 -0.2502 0.2703 0.036 Uiso 1 1 calc R U
C105 C -0.0935(2) -0.04737(19) 0.29232(9) 0.0303(4) Uani 1 1 d . .
H105 H -0.1416 -0.0569 0.3320 0.036 Uiso 1 1 calc R U
C106 C -0.0519(2) 0.07966(18) 0.27153(8) 0.0267(4) Uani 1 1 d . .
H106 H -0.0709 0.1568 0.2974 0.032 Uiso 1 1 calc R U
C107 C 0.0186(2) 0.09795(16) 0.21243(8) 0.0203(4) Uani 1 1 d . .
C108 C 0.0670(2) 0.23062(16) 0.18950(8) 0.0200(4) Uani 1 1 d . .
C109 C 0.0451(2) 0.35092(17) 0.22488(9) 0.0266(4) Uani 1 1 d . .
H109 H 0.0006 0.3455 0.2655 0.032 Uiso 1 1 calc R U
C110 C 0.0869(2) 0.47587(18) 0.20161(9) 0.0301(4) Uani 1 1 d . .
H110 H 0.0732 0.5553 0.2267 0.036 Uiso 1 1 calc R U
C111 C 0.1494(2) 0.48663(17) 0.14143(9) 0.0287(4) Uani 1 1 d . .
H111 H 0.1740 0.5735 0.1248 0.034 Uiso 1 1 calc R U
C112 C 0.1753(2) 0.37118(16) 0.10624(8) 0.0229(4) Uani 1 1 d . .
H112 H 0.2202 0.3791 0.0658 0.027 Uiso 1 1 calc R U
C113 C 0.13622(19) 0.24072(16) 0.12927(8) 0.0190(4) Uani 1 1 d . .
C114 C 0.1584(2) 0.11907(16) 0.09209(8) 0.0193(4) Uani 1 1 d . .
C201 C 0.3923(2) 0.18127(16) 0.02820(8) 0.0200(4) Uani 1 1 d . .
C202 C 0.4088(2) 0.27999(17) -0.02016(8) 0.0246(4) Uani 1 1 d . .
C203 C 0.5671(2) 0.33973(18) -0.02274(9) 0.0298(4) Uani 1 1 d . .
H203 H 0.5792 0.4060 -0.0554 0.036 Uiso 1 1 calc R U
C204 C 0.7068(2) 0.30418(19) 0.02141(10) 0.0317(4) Uani 1 1 d . .
H204 H 0.8131 0.3477 0.0199 0.038 Uiso 1 1 calc R U
C205 C 0.6905(2) 0.20471(18) 0.06779(9) 0.0292(4) Uani 1 1 d . .
H205 H 0.7872 0.1796 0.0977 0.035 Uiso 1 1 calc R U
C206 C 0.5355(2) 0.14037(17) 0.07160(8) 0.0234(4) Uani 1 1 d . .

loop_
_atom_site_aniso_label
_atom_site_aniso_U_11
_atom_site_aniso_U_22
_atom_site_aniso_U_33
_atom_site_aniso_U_23
_atom_site_aniso_U_13
_atom_site_aniso_U_12
O1 0.0358(8) 0.0215(6) 0.0295(7) -0.0063(5) 0.0166(6) -0.0051(5)
N1 0.0197(7) 0.0258(8) 0.0197(7) -0.0017(6) 0.0048(6) -0.0039(6)
C2 0.0272(9) 0.0315(10) 0.0324(10) 0.0021(8) 0.0027(8) 0.0043(8)
C1 0.0408(11) 0.0414(11) 0.0268(10) 0.0084(8) 0.0047(9) -0.0055(10)
C101 0.0180(8) 0.0185(8) 0.0242(8) -0.0054(7) 0.0057(7) -0.0006(7)
C102 0.0162(8) 0.0215(8) 0.0217(8) 0.0001(6) 0.0039(7) -0.0010(7)
C103 0.0265(9) 0.0213(9) 0.0274(9) -0.0012(7) 0.0072(8) 0.0001(7)
C104 0.0375(11) 0.0220(9) 0.0311(10) 0.0050(7) 0.0103(8) -0.0024(8)
C105 0.0369(10) 0.0315(10) 0.0257(9) 0.0025(8) 0.0154(8) -0.0005(8)
C106 0.0313(10) 0.0255(9) 0.0252(9) -0.0028(7) 0.0111(8) 0.0018(8)
C107 0.0190(8) 0.0216(8) 0.0208(8) -0.0002(6) 0.0038(7) -0.0001(7)
C108 0.0183(8) 0.0201(8) 0.0221(8) -0.0007(6) 0.0041(7) 0.0004(7)
C109 0.0321(10) 0.0244(9) 0.0253(9) -0.0030(7) 0.0111(8) 0.0017(8)
C110 0.0378(10) 0.0204(9) 0.0342(10) -0.0058(7) 0.0128(9) 0.0005(8)
C111 0.0335(10) 0.0178(8) 0.0365(10) 0.0012(7) 0.0114(8) 0.0002(8)
C112 0.0210(9) 0.0233(9) 0.0257(9) 0.0012(7) 0.0080(7) -0.0014(7)
C113 0.0147(8) 0.0209(8) 0.0216(8) -0.0023(6) 0.0028(7) 0.0005(7)
C114 0.0151(8) 0.0243(8) 0.0194(8) -0.0021(6) 0.0055(7) -0.0007(7)
C201 0.0207(8) 0.0210(8) 0.0198(8) -0.0061(6) 0.0079(7) -0.0026(7)
C202 0.0286(9) 0.0253(9) 0.0217(8) -0.0045(7) 0.0103(7) -0.0026(8)
C203 0.0362(10) 0.0268(9) 0.0301(10) -0.0035(7) 0.0185(9) -0.0070(8)
C204 0.0231(9) 0.0327(10) 0.0429(11) -0.0123(9) 0.0170(9) -0.0086(8)
C205 0.0190(9) 0.0344(10) 0.0347(10) -0.0106(8) 0.0059(8) -0.0012(8)
C206 0.0220(9) 0.0257(9) 0.0236(9) -0.0050(7) 0.0072(7) 0.0020(7)

loop_
_atom_type_symbol
_atom_type_description
_atom_type_scat_dispersion_real
_atom_type_scat_dispersion_imag
_atom_type_scat_source
C C 0.0033 0.0016 'International Tables Vol C Tables 4.2.6.8 and 6.1.1.4'
H H 0.0000 0.0000 'International Tables Vol C Tables 4.2.6.8 and 6.1.1.4'
N N 0.0061 0.0033 'International Tables Vol C Tables 4.2.6.8 and 6.1.1.4'
O O 0.0106 0.0060 'International Tables Vol C Tables 4.2.6.8 and 6.1.1.4'

loop_
_geom_angle_atom_site_label_1
_geom_angle_atom_site_label_2
_geom_angle_atom_site_label_3
_geom_angle
C101 O1 H1O 104.7(13)
C201 N1 C114 120.12(13)
C201 N1 H1N 113.4(11)
C114 N1 H1N 111.6(11)
C206 C2 H2A 109.5
C206 C2 H2B 109.5
H2A C2 H2B 109.5
C206 C2 H2C 109.5
H2A C2 H2C 109.5
H2B C2 H2C 109.5
C202 C1 H1A 109.5
C202 C1 H1B 109.5
H1A C1 H1B 109.5
C202 C1 H1C 109.5
H1A C1 H1C 109.5
H1B C1 H1C 109.5
C114 C101 O1 121.36(14)
C114 C101 C102 122.44(14)
O1 C101 C102 116.17(14)
C103 C102 C107 120.00(15)
C103 C102 C101 121.11(14)
C107 C102 C101 118.88(14)
C104 C103 C102 120.73(16)
C104 C103 H103 119.6
C102 C103 H103 119.6
C103 C104 C105 119.84(16)
C103 C104 H104 120.1
C105 C104 H104 120.1
C106 C105 C104 120.39(16)
C106 C105 H105 119.8
C104 C105 H105 119.8
C105 C106 C107 121.40(16)
C105 C106 H106 119.3
C107 C106 H106 119.3
C102 C107 C106 117.58(15)
C102 C107 C108 119.52(14)
C106 C107 C108 122.90(15)
C109 C108 C113 118.52(14)
C109 C108 C107 121.93(14)
C113 C108 C107 119.54(14)
C110 C109 C108 121.23(16)
C110 C109 H109 119.4
C108 C109 H109 119.4
C109 C110 C111 120.40(16)
C109 C110 H110 119.8
C111 C110 H110 119.8
C112 C111 C110 119.86(16)
C112 C111 H111 120.1
C110 C111 H111 120.1
C111 C112 C113 121.19(15)
C111 C112 H112 119.4
C113 C112 H112 119.4
C112 C113 C108 118.74(14)
C112 C113 C114 121.83(14)
C108 C113 C114 119.39(14)
C101 C114 N1 116.74(14)
C101 C114 C113 120.16(14)
N1 C114 C113 123.09(14)
C206 C201 C202 120.11(15)
C206 C201 N1 120.36(15)
C202 C201 N1 119.48(14)
C203 C202 C201 119.08(16)
C203 C202 C1 119.96(16)
C201 C202 C1 120.96(15)
C204 C203 C202 121.14(17)
C204 C203 H203 119.4
C202 C203 H203 119.4
C203 C204 C205 119.46(16)
C203 C204 H204 120.3
C205 C204 H204 120.3
C204 C205 C206 121.50(17)
C204 C205 H205 119.2
C206 C205 H205 119.2
C205 C206 C201 118.62(16)
C205 C206 C2 119.18(16)
C201 C206 C2 122.17(15)

loop_
_geom_bond_atom_site_label_1
_geom_bond_atom_site_label_2
_geom_bond_distance
O1 C101 1.3725(18)
O1 H1O 0.848(15)
N1 C201 1.427(2)
N1 C114 1.443(2)
N1 H1N 0.899(14)
C2 C206 1.509(2)
C2 H2A 0.9800
C2 H2B 0.9800
C2 H2C 0.9800
C1 C202 1.502(3)
C1 H1A 0.9800
C1 H1B 0.9800
C1 H1C 0.9800
C101 C114 1.357(2)
C101 C102 1.435(2)
C102 C103 1.412(2)
C102 C107 1.413(2)
C103 C104 1.368(2)
C103 H103 0.9500
C104 C105 1.397(2)
C104 H104 0.9500
C105 C106 1.375(2)
C105 H105 0.9500
C106 C107 1.413(2)
C106 H106 0.9500
C107 C108 1.456(2)
C108 C109 1.411(2)
C108 C113 1.422(2)
C109 C110 1.375(2)
C109 H109 0.9500
C110 C111 1.395(3)
C110 H110 0.9500
C111 C112 1.376(2)
C111 H111 0.9500
C112 C113 1.416(2)
C112 H112 0.9500
C113 C114 1.443(2)
C201 C206 1.407(2)
C201 C202 1.408(2)
C202 C203 1.394(2)
C203 C204 1.381(3)
C203 H203 0.9500
C204 C205 1.384(3)
C204 H204 0.9500
C205 C206 1.395(2)
C205 H205 0.9500

loop_
_geom_torsion_atom_site_label_1
_geom_torsion_atom_site_label_2
_geom_torsion_atom_site_label_3
_geom_torsion_atom_site_label_4
_geom_torsion
C114 C101 C102 C103 -175.70(15)
O1 C101 C102 C103 2.4(2)
C114 C101 C102 C107 3.1(2)
O1 C101 C102 C107 -178.83(14)
C107 C102 C103 C104 2.4(2)
C101 C102 C103 C104 -178.76(15)
C102 C103 C104 C105 -0.5(3)
C103 C104 C105 C106 -1.0(3)
C104 C105 C106 C107 0.5(3)
C103 C102 C107 C106 -2.8(2)
C101 C102 C107 C106 178.40(15)
C103 C102 C107 C108 177.39(15)
C101 C102 C107 C108 -1.4(2)
C105 C106 C107 C102 1.3(3)
C105 C106 C107 C108 -178.84(16)
C102 C107 C108 C109 179.22(15)
C106 C107 C108 C109 -0.6(3)
C102 C107 C108 C113 0.2(2)
C106 C107 C108 C113 -179.62(15)
C113 C108 C109 C110 0.9(2)
C107 C108 C109 C110 -178.08(16)
C108 C109 C110 C111 1.2(3)
C109 C110 C111 C112 -2.4(3)
C110 C111 C112 C113 1.4(3)
C111 C112 C113 C108 0.8(2)
C111 C112 C113 C114 178.30(15)
C109 C108 C113 C112 -1.9(2)
C107 C108 C113 C112 177.12(14)
C109 C108 C113 C114 -179.49(15)
C107 C108 C113 C114 -0.4(2)
O1 C101 C114 N1 -0.7(2)
C102 C101 C114 N1 177.28(14)
O1 C101 C114 C113 178.64(14)
C102 C101 C114 C113 -3.4(2)
C201 N1 C114 C101 -127.16(16)
C201 N1 C114 C113 53.5(2)
C112 C113 C114 C101 -175.46(15)
C108 C113 C114 C101 2.0(2)
C112 C113 C114 N1 3.8(2)
C108 C113 C114 N1 -178.70(14)
C114 N1 C201 C206 55.5(2)
C114 N1 C201 C202 -126.86(16)
C206 C201 C202 C203 -2.3(2)
N1 C201 C202 C203 179.99(14)
C206 C201 C202 C1 177.32(16)
N1 C201 C202 C1 -0.4(2)
C201 C202 C203 C204 -0.4(3)
C1 C202 C203 C204 179.99(17)
C202 C203 C204 C205 1.9(3)
C203 C204 C205 C206 -0.8(3)
C204 C205 C206 C201 -1.8(3)
C204 C205 C206 C2 176.38(16)
C202 C201 C206 C205 3.4(2)
N1 C201 C206 C205 -178.96(14)
C202 C201 C206 C2 -174.77(16)
N1 C201 C206 C2 2.9(2)
